data_1545465
loop_
_publ_author_name
'Guo, Dong-Dong'
'Li, Bin'
'Wang, Da-Yu'
'Gao, Ya-Ru'
'Guo, Shi-Huan'
'Pan, Gao-Fei'
'Wang, Yong-Qiang'

_publ_section_title
;
 Synthesis of 6H-Benzo[c]chromenes via Palladium-Catalyzed Intramolecular
 Dehydrogenative Coupling of Two Aryl C-H Bonds.
;
_journal_issue 4
_journal_name_full 'Organic letters'
_journal_page_first 798
_journal_page_last 801
_journal_paper_doi 10.1021/acs.orglett.6b03763
_journal_volume 19
_journal_year 2017
_chemical_formula_moiety 'C19 H15 N O4 S'
_chemical_formula_sum 'C19 H15 N O4 S'
_chemical_formula_weight 353.38
_chemical_name_systematic
; 
 ? 
;
_space_group_IT_number 14
_symmetry_cell_setting monoclinic
_symmetry_space_group_name_Hall '-P 2yn'
_symmetry_space_group_name_H-M 'P 1 21/n 1'
_atom_sites_solution_hydrogens geom
_atom_sites_solution_primary direct
_atom_sites_solution_secondary difmap
_audit_creation_method SHELXL-97
_cell_angle_alpha 90.00
_cell_angle_beta 98.556(3)
_cell_angle_gamma 90.00
_cell_formula_units_Z 4
_cell_length_a 10.786(2)
_cell_length_b 10.726(2)
_cell_length_c 14.291(3)
_cell_measurement_reflns_used 3658
_cell_measurement_temperature 296(2)
_cell_measurement_theta_max 25.1
_cell_measurement_theta_min 2.2
_cell_volume 1634.9(6)
_computing_cell_refinement 'Bruker SAINT'
_computing_data_collection 'Bruker APEX2'
_computing_data_reduction 'Bruker SAINT'
_computing_molecular_graphics 'Bruker SHELXTL'
_computing_publication_material 'Bruker SHELXTL'
_computing_structure_refinement 'SHELXL-97 (Sheldrick, 1997)'
_computing_structure_solution 'SHELXS-97 (Sheldrick, 1990)'
_diffrn_ambient_temperature 296(2)
_diffrn_measured_fraction_theta_full 0.997
_diffrn_measured_fraction_theta_max 0.997
_diffrn_measurement_device_type 'Bruker APEX-II CCD'
_diffrn_measurement_method '\f and \w scans'
_diffrn_radiation_monochromator graphite
_diffrn_radiation_source 'fine-focus sealed tube'
_diffrn_radiation_type MoK\a
_diffrn_radiation_wavelength 0.71073
_diffrn_reflns_av_R_equivalents 0.0278
_diffrn_reflns_av_sigmaI/netI 0.0311
_diffrn_reflns_limit_h_max 10
_diffrn_reflns_limit_h_min -12
_diffrn_reflns_limit_k_max 11
_diffrn_reflns_limit_k_min -12
_diffrn_reflns_limit_l_max 17
_diffrn_reflns_limit_l_min -16
_diffrn_reflns_number 7893
_diffrn_reflns_theta_full 25.10
_diffrn_reflns_theta_max 25.10
_diffrn_reflns_theta_min 2.21
_exptl_absorpt_coefficient_mu 0.223
_exptl_absorpt_correction_T_max 0.9687
_exptl_absorpt_correction_T_min 0.9250
_exptl_absorpt_correction_type multi-scan
_exptl_absorpt_process_details 'SADABS(Sheldrick, 1996)'
_exptl_crystal_colour colorless
_exptl_crystal_density_diffrn 1.436
_exptl_crystal_density_method 'not measured'
_exptl_crystal_description block
_exptl_crystal_F_000 736
_exptl_crystal_size_max 0.36
_exptl_crystal_size_mid 0.29
_exptl_crystal_size_min 0.14
_refine_diff_density_max 0.168
_refine_diff_density_min -0.354
_refine_diff_density_rms 0.050
_refine_ls_extinction_method none
_refine_ls_goodness_of_fit_ref 1.030
_refine_ls_hydrogen_treatment mixed
_refine_ls_matrix_type full
_refine_ls_number_parameters 227
_refine_ls_number_reflns 2903
_refine_ls_number_restraints 0
_refine_ls_restrained_S_all 1.030
_refine_ls_R_factor_all 0.0453
_refine_ls_R_factor_gt 0.0371
_refine_ls_shift/su_max 0.000
_refine_ls_shift/su_mean 0.000
_refine_ls_structure_factor_coef Fsqd
_refine_ls_weighting_details 'calc w=1/[\s^2^(Fo^2^)+(0.0481P)^2^+0.4847P] where P=(Fo^2^+2Fc^2^)/3'
_refine_ls_weighting_scheme calc
_refine_ls_wR_factor_gt 0.0940
_refine_ls_wR_factor_ref 0.0996
_reflns_number_gt 2418
_reflns_number_total 2903
_reflns_threshold_expression >2sigma(I)
_cod_data_source_file ol6b03763_si_002.cif
_cod_data_source_block xb9741_0m
_cod_depositor_comments
;
The following automatic conversions were performed:

'_symmetry_cell_setting' value 'Monoclinic' changed to 'monoclinic'
according to
/home/data/users/saulius/crontab/automatic-downloads/current/ACS/lib/dictionaries/cif_core.dic
dictionary named 'cif_core.dic' version 2.4.2 from 2011-04-26.

Automatic conversion script
Id: cif_fix_values 4973 2017-02-22 13:04:09Z antanas 
;
_cod_original_cell_volume 1635.0(6)
_cod_original_sg_symbol_H-M 'P2(1)/n  '
_cod_database_code 1545465

loop_
_symmetry_equiv_pos_as_xyz
'x, y, z'
'-x+1/2, y+1/2, -z+1/2'
'-x, -y, -z'
'x-1/2, -y-1/2, z-1/2'

loop_
_atom_site_label
_atom_site_type_symbol
_atom_site_fract_x
_atom_site_fract_y
_atom_site_fract_z
_atom_site_U_iso_or_equiv
_atom_site_adp_type
_atom_site_occupancy
_atom_site_symmetry_multiplicity
_atom_site_calc_flag
_atom_site_refinement_flags
S1 S 0.89990(4) 0.91924(4) 0.20498(3) 0.04440(16) Uani 1 1 d .
N1 N 0.75906(15) 1.02013(14) 0.31969(11) 0.0468(4) Uani 1 1 d .
O1 O 0.98219(13) 1.02145(15) 0.22924(11) 0.0633(4) Uani 1 1 d .
O2 O 0.94759(13) 0.79753(14) 0.19294(10) 0.0558(4) Uani 1 1 d .
O3 O 0.81489(12) 0.96217(12) 0.10818(9) 0.0449(3) Uani 1 1 d .
O4 O 0.50935(12) 0.66607(13) -0.04383(9) 0.0493(3) Uani 1 1 d .
C1 C 0.67323(19) 1.01739(19) 0.37799(14) 0.0510(5) Uani 1 1 d .
H1 H 0.6508 1.0921 0.4040 0.061 Uiso 1 1 calc R
C2 C 0.6162(2) 0.9090(2) 0.40155(14) 0.0543(5) Uani 1 1 d .
H2 H 0.5568 0.9112 0.4425 0.065 Uiso 1 1 calc R
C3 C 0.6482(2) 0.7980(2) 0.36370(15) 0.0585(5) Uani 1 1 d .
H3 H 0.6109 0.7240 0.3788 0.070 Uiso 1 1 calc R
C4 C 0.73656(19) 0.79757(18) 0.30295(14) 0.0491(5) Uani 1 1 d .
H4 H 0.7602 0.7242 0.2757 0.059 Uiso 1 1 calc R
C5 C 0.78790(16) 0.91077(16) 0.28455(12) 0.0392(4) Uani 1 1 d .
C6 C 0.77229(16) 0.87028(17) 0.03866(12) 0.0403(4) Uani 1 1 d .
C7 C 0.85349(18) 0.8396(2) -0.02385(13) 0.0517(5) Uani 1 1 d .
H7 H 0.9321 0.8768 -0.0189 0.062 Uiso 1 1 calc R
C8 C 0.81646(19) 0.7528(2) -0.09376(14) 0.0550(5) Uani 1 1 d .
H8 H 0.8689 0.7340 -0.1379 0.066 Uiso 1 1 calc R
C9 C 0.70233(18) 0.6940(2) -0.09848(13) 0.0499(5) Uani 1 1 d .
H9 H 0.6788 0.6332 -0.1441 0.060 Uiso 1 1 calc R
C10 C 0.62273(16) 0.72614(17) -0.03458(12) 0.0400(4) Uani 1 1 d .
C11 C 0.65188(15) 0.81982(16) 0.03368(11) 0.0362(4) Uani 1 1 d .
C12 C 0.55093(16) 0.86041(16) 0.08706(11) 0.0364(4) Uani 1 1 d .
C13 C 0.45285(16) 0.77636(18) 0.09171(12) 0.0404(4) Uani 1 1 d .
C14 C 0.46184(18) 0.65183(19) 0.04481(14) 0.0489(5) Uani 1 1 d .
H14A H 0.5171 0.5976 0.0863 0.059 Uiso 1 1 calc R
H14B H 0.3796 0.6133 0.0335 0.059 Uiso 1 1 calc R
C15 C 0.35131(17) 0.8076(2) 0.13829(13) 0.0478(5) Uani 1 1 d .
C16 C 0.3498(2) 0.9257(2) 0.17774(14) 0.0542(5) Uani 1 1 d .
H16 H 0.2835 0.9481 0.2090 0.065 Uiso 1 1 calc R
C17 C 0.4446(2) 1.01064(19) 0.17174(13) 0.0517(5) Uani 1 1 d .
H17 H 0.4412 1.0892 0.1987 0.062 Uiso 1 1 calc R
C18 C 0.54430(17) 0.97940(17) 0.12584(12) 0.0430(4) Uani 1 1 d .
H18 H 0.6070 1.0375 0.1208 0.052 Uiso 1 1 calc R
C19 C 0.2473(2) 0.7154(3) 0.14671(17) 0.0740(7) Uani 1 1 d .
H19A H 0.1850 0.7543 0.1785 0.111 Uiso 1 1 calc R
H19B H 0.2812 0.6442 0.1823 0.111 Uiso 1 1 calc R
H19C H 0.2097 0.6894 0.0847 0.111 Uiso 1 1 calc R

loop_
_atom_site_aniso_label
_atom_site_aniso_U_11
_atom_site_aniso_U_22
_atom_site_aniso_U_33
_atom_site_aniso_U_23
_atom_site_aniso_U_13
_atom_site_aniso_U_12
S1 0.0366(3) 0.0460(3) 0.0497(3) -0.0026(2) 0.0035(2) -0.00307(19)
N1 0.0533(10) 0.0375(9) 0.0496(9) -0.0043(7) 0.0071(8) -0.0042(7)
O1 0.0503(8) 0.0694(10) 0.0698(10) -0.0093(8) 0.0077(7) -0.0241(7)
O2 0.0486(8) 0.0575(9) 0.0609(8) -0.0015(7) 0.0062(6) 0.0157(7)
O3 0.0471(7) 0.0389(7) 0.0484(7) 0.0013(6) 0.0057(6) -0.0032(6)
O4 0.0443(7) 0.0582(8) 0.0449(7) -0.0139(6) 0.0053(6) -0.0029(6)
C1 0.0559(12) 0.0468(12) 0.0504(11) -0.0083(9) 0.0082(9) 0.0002(9)
C2 0.0547(12) 0.0578(13) 0.0521(12) -0.0026(10) 0.0139(10) -0.0038(10)
C3 0.0637(13) 0.0459(12) 0.0687(14) 0.0055(10) 0.0194(11) -0.0096(10)
C4 0.0540(12) 0.0351(10) 0.0580(12) 0.0003(8) 0.0076(9) 0.0003(8)
C5 0.0374(9) 0.0382(10) 0.0398(9) -0.0001(7) -0.0019(7) -0.0012(7)
C6 0.0424(10) 0.0404(10) 0.0378(9) 0.0013(7) 0.0046(8) 0.0024(8)
C7 0.0400(10) 0.0676(14) 0.0493(11) 0.0020(10) 0.0125(9) 0.0009(9)
C8 0.0479(11) 0.0759(15) 0.0439(11) -0.0038(10) 0.0160(9) 0.0126(10)
C9 0.0515(12) 0.0590(13) 0.0389(10) -0.0075(9) 0.0058(8) 0.0126(10)
C10 0.0366(9) 0.0448(10) 0.0378(9) -0.0008(8) 0.0030(7) 0.0068(8)
C11 0.0365(9) 0.0379(9) 0.0341(9) 0.0034(7) 0.0045(7) 0.0078(7)
C12 0.0370(9) 0.0399(10) 0.0316(8) 0.0042(7) 0.0027(7) 0.0095(7)
C13 0.0375(9) 0.0472(11) 0.0353(9) 0.0022(8) 0.0015(7) 0.0072(8)
C14 0.0441(10) 0.0510(12) 0.0527(11) -0.0047(9) 0.0110(9) -0.0042(9)
C15 0.0393(10) 0.0670(13) 0.0378(10) 0.0015(9) 0.0079(8) 0.0069(9)
C16 0.0489(12) 0.0707(15) 0.0454(11) 0.0003(10) 0.0148(9) 0.0194(10)
C17 0.0645(13) 0.0473(12) 0.0435(10) -0.0004(8) 0.0088(9) 0.0238(10)
C18 0.0485(11) 0.0392(10) 0.0400(10) 0.0027(8) 0.0026(8) 0.0099(8)
C19 0.0523(13) 0.108(2) 0.0666(15) -0.0152(14) 0.0239(11) -0.0139(13)

loop_
_atom_type_symbol
_atom_type_description
_atom_type_scat_dispersion_real
_atom_type_scat_dispersion_imag
_atom_type_scat_source
C C 0.0033 0.0016 'International Tables Vol C Tables 4.2.6.8 and 6.1.1.4'
H H 0.0000 0.0000 'International Tables Vol C Tables 4.2.6.8 and 6.1.1.4'
N N 0.0061 0.0033 'International Tables Vol C Tables 4.2.6.8 and 6.1.1.4'
O O 0.0106 0.0060 'International Tables Vol C Tables 4.2.6.8 and 6.1.1.4'
S S 0.1246 0.1234 'International Tables Vol C Tables 4.2.6.8 and 6.1.1.4'

loop_
_geom_angle_atom_site_label_1
_geom_angle_atom_site_label_2
_geom_angle_atom_site_label_3
_geom_angle
O2 S1 O1 120.90(9)
O2 S1 O3 109.18(8)
O1 S1 O3 104.14(8)
O2 S1 C5 108.80(9)
O1 S1 C5 110.00(9)
O3 S1 C5 102.10(8)
C5 N1 C1 116.03(16)
C6 O3 S1 118.98(11)
C10 O4 C14 113.15(13)
N1 C1 C2 123.14(19)
N1 C1 H1 118.4
C2 C1 H1 118.4
C3 C2 C1 119.12(19)
C3 C2 H2 120.4
C1 C2 H2 120.4
C2 C3 C4 119.22(19)
C2 C3 H3 120.4
C4 C3 H3 120.4
C5 C4 C3 116.87(18)
C5 C4 H4 121.6
C3 C4 H4 121.6
N1 C5 C4 125.61(17)
N1 C5 S1 114.52(13)
C4 C5 S1 119.85(14)
C7 C6 C11 123.24(17)
C7 C6 O3 116.49(16)
C11 C6 O3 120.22(15)
C8 C7 C6 119.09(19)
C8 C7 H7 120.5
C6 C7 H7 120.5
C9 C8 C7 120.34(18)
C9 C8 H8 119.8
C7 C8 H8 119.8
C8 C9 C10 119.37(18)
C8 C9 H9 120.3
C10 C9 H9 120.3
O4 C10 C9 116.76(16)
O4 C10 C11 120.52(15)
C9 C10 C11 122.64(17)
C6 C11 C10 115.01(15)
C6 C11 C12 127.35(16)
C10 C11 C12 117.49(15)
C18 C12 C13 119.08(16)
C18 C12 C11 123.80(16)
C13 C12 C11 116.93(15)
C12 C13 C15 121.15(17)
C12 C13 C14 116.86(15)
C15 C13 C14 121.99(17)
O4 C14 C13 110.60(15)
O4 C14 H14A 109.5
C13 C14 H14A 109.5
O4 C14 H14B 109.5
C13 C14 H14B 109.5
H14A C14 H14B 108.1
C16 C15 C13 117.86(19)
C16 C15 C19 120.71(18)
C13 C15 C19 121.42(19)
C17 C16 C15 121.60(18)
C17 C16 H16 119.2
C15 C16 H16 119.2
C16 C17 C18 120.30(19)
C16 C17 H17 119.8
C18 C17 H17 119.8
C17 C18 C12 119.94(18)
C17 C18 H18 120.0
C12 C18 H18 120.0
C15 C19 H19A 109.5
C15 C19 H19B 109.5
H19A C19 H19B 109.5
C15 C19 H19C 109.5
H19A C19 H19C 109.5
H19B C19 H19C 109.5

loop_
_geom_bond_atom_site_label_1
_geom_bond_atom_site_label_2
_geom_bond_distance
S1 O2 1.4229(15)
S1 O1 1.4207(14)
S1 O3 1.6091(13)
S1 C5 1.7803(19)
N1 C5 1.331(2)
N1 C1 1.335(2)
O3 C6 1.426(2)
O4 C10 1.371(2)
O4 C14 1.444(2)
C1 C2 1.380(3)
C1 H1 0.9300
C2 C3 1.373(3)
C2 H2 0.9300
C3 C4 1.381(3)
C3 H3 0.9300
C4 C5 1.376(3)
C4 H4 0.9300
C6 C7 1.381(3)
C6 C11 1.399(2)
C7 C8 1.380(3)
C7 H7 0.9300
C8 C9 1.376(3)
C8 H8 0.9300
C9 C10 1.387(2)
C9 H9 0.9300
C10 C11 1.403(2)
C11 C12 1.485(2)
C12 C18 1.397(3)
C12 C13 1.399(2)
C13 C15 1.404(2)
C13 C14 1.504(3)
C14 H14A 0.9700
C14 H14B 0.9700
C15 C16 1.387(3)
C15 C19 1.514(3)
C16 C17 1.381(3)
C16 H16 0.9300
C17 C18 1.382(3)
C17 H17 0.9300
C18 H18 0.9300
C19 H19A 0.9600
C19 H19B 0.9600
C19 H19C 0.9600

loop_
_geom_torsion_atom_site_label_1
_geom_torsion_atom_site_label_2
_geom_torsion_atom_site_label_3
_geom_torsion_atom_site_label_4
_geom_torsion
O2 S1 O3 C6 16.37(14)
O1 S1 O3 C6 146.80(13)
C5 S1 O3 C6 -98.69(13)
C5 N1 C1 C2 -0.1(3)
N1 C1 C2 C3 0.0(3)
C1 C2 C3 C4 -0.1(3)
C2 C3 C4 C5 0.3(3)
C1 N1 C5 C4 0.4(3)
C1 N1 C5 S1 178.56(14)
C3 C4 C5 N1 -0.5(3)
C3 C4 C5 S1 -178.61(15)
O2 S1 C5 N1 164.37(13)
O1 S1 C5 N1 29.84(16)
O3 S1 C5 N1 -80.28(14)
O2 S1 C5 C4 -17.32(18)
O1 S1 C5 C4 -151.85(15)
O3 S1 C5 C4 98.03(15)
S1 O3 C6 C7 -85.36(18)
S1 O3 C6 C11 97.23(17)
C11 C6 C7 C8 -1.5(3)
O3 C6 C7 C8 -178.85(17)
C6 C7 C8 C9 -2.7(3)
C7 C8 C9 C10 2.5(3)
C14 O4 C10 C9 149.83(17)
C14 O4 C10 C11 -33.3(2)
C8 C9 C10 O4 178.81(17)
C8 C9 C10 C11 2.0(3)
C7 C6 C11 C10 5.6(3)
O3 C6 C11 C10 -177.14(15)
C7 C6 C11 C12 -169.69(17)
O3 C6 C11 C12 7.5(3)
O4 C10 C11 C6 177.48(15)
C9 C10 C11 C6 -5.9(3)
O4 C10 C11 C12 -6.7(2)
C9 C10 C11 C12 169.94(16)
C6 C11 C12 C18 22.8(3)
C10 C11 C12 C18 -152.44(16)
C6 C11 C12 C13 -162.23(16)
C10 C11 C12 C13 22.6(2)
C18 C12 C13 C15 -2.9(2)
C11 C12 C13 C15 -178.19(15)
C18 C12 C13 C14 177.16(16)
C11 C12 C13 C14 1.9(2)
C10 O4 C14 C13 55.9(2)
C12 C13 C14 O4 -40.1(2)
C15 C13 C14 O4 139.99(17)
C12 C13 C15 C16 1.5(3)
C14 C13 C15 C16 -178.66(17)
C12 C13 C15 C19 -177.72(18)
C14 C13 C15 C19 2.2(3)
C13 C15 C16 C17 0.1(3)
C19 C15 C16 C17 179.28(19)
C15 C16 C17 C18 -0.1(3)
C16 C17 C18 C12 -1.4(3)
C13 C12 C18 C17 2.9(2)
C11 C12 C18 C17 177.78(16)
